data_7705804
loop_
_publ_author_name
'Gil, Yolimar'
'Fuentealba, Pablo'
'Vega, Andr\'es'
'Spodine, Evgenia'
'Aravena, Daniel'

_publ_section_title
;
 Control of magnetic anisotropy by macrocyclic ligand distortion in a
 family of Dy<sup>III</sup> and Er<sup>III</sup> single molecule magnets.
;
_journal_issue 48
_journal_name_full 'Dalton transactions (Cambridge, England : 2003)'
_journal_page_first 17709
_journal_page_last 17718
_journal_paper_doi 10.1039/d0dt03370g
_journal_volume 49
_journal_year 2020
_chemical_formula_moiety 'C21 H18 Dy N9 S3'
_chemical_formula_sum 'C21 H18 Dy N9 S3'
_chemical_formula_weight 655.12
_space_group_crystal_system triclinic
_space_group_IT_number 2
_space_group_name_Hall '-P 1'
_space_group_name_H-M_alt 'P -1'
_atom_sites_solution_hydrogens geom
_audit_creation_method SHELXL-2014/7
_audit_update_record
;
2020-07-18 deposited with the CCDC.	2020-11-24 downloaded from the CCDC.
;
_cell_angle_alpha 100.5220(10)
_cell_angle_beta 98.2140(10)
_cell_angle_gamma 104.0710(10)
_cell_formula_units_Z 2
_cell_length_a 7.9518(10)
_cell_length_b 12.8353(15)
_cell_length_c 12.8660(15)
_cell_measurement_reflns_used 9936
_cell_measurement_temperature 296(2)
_cell_measurement_theta_max 28.80
_cell_measurement_theta_min 2.60
_cell_volume 1228.0(3)
_computing_cell_refinement 'Bruker SMART'
_computing_data_collection 'Bruker SMART'
_computing_data_reduction 'Bruker SAINT'
_computing_molecular_graphics 'Bruker SHELXTL'
_computing_publication_material 'Bruker SHELXTL'
_computing_structure_refinement 'SHELXL-2014/7 (Sheldrick, 2014)'
_computing_structure_solution 'Bruker SHELXTL'
_diffrn_ambient_temperature 296(2)
_diffrn_measured_fraction_theta_full 0.997
_diffrn_measured_fraction_theta_max 0.997
_diffrn_measurement_device_type 'CCD area detector'
_diffrn_measurement_method 'phi and omega scans'
_diffrn_radiation_type MoK\a
_diffrn_radiation_wavelength 0.71073
_diffrn_reflns_av_R_equivalents 0.0251
_diffrn_reflns_av_unetI/netI 0.0336
_diffrn_reflns_Laue_measured_fraction_full 0.997
_diffrn_reflns_Laue_measured_fraction_max 0.997
_diffrn_reflns_limit_h_max 9
_diffrn_reflns_limit_h_min -9
_diffrn_reflns_limit_k_max 15
_diffrn_reflns_limit_k_min -15
_diffrn_reflns_limit_l_max 15
_diffrn_reflns_limit_l_min -15
_diffrn_reflns_number 9626
_diffrn_reflns_point_group_measured_fraction_full 0.997
_diffrn_reflns_point_group_measured_fraction_max 0.997
_diffrn_reflns_theta_full 25.242
_diffrn_reflns_theta_max 26.000
_diffrn_reflns_theta_min 1.679
_diffrn_source 'sealed tube'
_exptl_absorpt_coefficient_mu 3.327
_exptl_absorpt_correction_T_max 1.0000
_exptl_absorpt_correction_T_min 0.4547
_exptl_absorpt_correction_type numerical
_exptl_absorpt_process_details 'SADABS, Bruker'
_exptl_crystal_colour colorless
_exptl_crystal_density_diffrn 1.772
_exptl_crystal_description block
_exptl_crystal_F_000 642
_exptl_crystal_size_max 0.241
_exptl_crystal_size_mid 0.152
_exptl_crystal_size_min 0.090
_refine_diff_density_max 0.988
_refine_diff_density_min -0.876
_refine_diff_density_rms 0.069
_refine_ls_extinction_coef 0.0039(3)
_refine_ls_extinction_expression Fc^*^=kFc[1+0.001xFc^2^\l^3^/sin(2\q)]^-1/4^
_refine_ls_extinction_method 'SHELXL-2014/7 (Sheldrick 2014'
_refine_ls_goodness_of_fit_ref 1.029
_refine_ls_hydrogen_treatment constr
_refine_ls_matrix_type full
_refine_ls_number_parameters 308
_refine_ls_number_reflns 4817
_refine_ls_number_restraints 0
_refine_ls_restrained_S_all 1.029
_refine_ls_R_factor_all 0.0214
_refine_ls_R_factor_gt 0.0197
_refine_ls_shift/su_max 0.003
_refine_ls_shift/su_mean 0.000
_refine_ls_structure_factor_coef Fsqd
_refine_ls_weighting_details 'w=1/[\s^2^(Fo^2^)+(0.0114P)^2^+0.9458P] where P=(Fo^2^+2Fc^2^)/3'
_refine_ls_weighting_scheme calc
_refine_ls_wR_factor_gt 0.0465
_refine_ls_wR_factor_ref 0.0473
_reflns_Friedel_coverage 0.000
_reflns_number_gt 4572
_reflns_number_total 4817
_reflns_threshold_expression 'I > 2\s(I)'
_cod_data_source_file d0dt03370g2.cif
_cod_data_source_block SCD18_110_P1
_cod_depositor_comments 'Adding full bibliography for 7705804--7705809.cif.'
_cod_database_code 7705804
_shelx_shelxl_version_number 2014/7
_shelx_space_group_comment
;
The symmetry employed for this shelxl refinement is uniquely defined
by the following loop, which should always be used as a source of
symmetry information in preference to the above space-group names.
They are only intended as comments.
;
_shelx_estimated_absorpt_t_min 0.501
_shelx_estimated_absorpt_t_max 0.754

loop_
_space_group_symop_operation_xyz
'x, y, z'
'-x, -y, -z'

loop_
_atom_site_label
_atom_site_type_symbol
_atom_site_fract_x
_atom_site_fract_y
_atom_site_fract_z
_atom_site_U_iso_or_equiv
_atom_site_adp_type
_atom_site_occupancy
_atom_site_site_symmetry_order
_atom_site_calc_flag
_atom_site_refinement_flags_posn
_atom_site_refinement_flags_adp
_atom_site_refinement_flags_occupancy
_atom_site_disorder_assembly
_atom_site_disorder_group
Dy1 Dy 0.18306(2) 0.25034(2) 0.22214(2) 0.02570(6) Uani 1 1 d . . . . .
N1 N 0.1624(3) 0.20825(18) 0.41147(18) 0.0330(5) Uani 1 1 d . . . . .
N2 N -0.1223(3) 0.14441(19) 0.2542(2) 0.0387(5) Uani 1 1 d . . . . .
N3 N -0.0636(3) 0.15976(19) 0.0575(2) 0.0404(6) Uani 1 1 d . . . . .
N4 N 0.1476(3) 0.35718(18) 0.06802(17) 0.0313(5) Uani 1 1 d . . . . .
N5 N 0.4166(3) 0.43978(18) 0.23563(18) 0.0337(5) Uani 1 1 d . . . . .
N6 N 0.4671(3) 0.3032(2) 0.36399(19) 0.0368(5) Uani 1 1 d . . . . .
C1 C 0.3079(4) 0.2303(2) 0.4870(2) 0.0397(7) Uani 1 1 d . . . . .
C2 C 0.3040(5) 0.2071(3) 0.5883(3) 0.0526(8) Uani 1 1 d . . . . .
H2 H 0.4080 0.2232 0.6390 0.063 Uiso 1 1 calc R U . . .
C3 C 0.1443(6) 0.1599(3) 0.6120(3) 0.0607(10) Uani 1 1 d . . . . .
H3 H 0.1375 0.1456 0.6798 0.073 Uiso 1 1 calc R U . . .
C4 C -0.0051(5) 0.1342(3) 0.5341(3) 0.0550(9) Uani 1 1 d . . . . .
H4 H -0.1147 0.1009 0.5480 0.066 Uiso 1 1 calc R U . . .
C5 C 0.0082(4) 0.1582(2) 0.4339(3) 0.0407(7) Uani 1 1 d . . . . .
C6 C -0.1428(4) 0.1248(2) 0.3445(3) 0.0460(8) Uani 1 1 d . . . . .
H6 H -0.2541 0.0891 0.3543 0.055 Uiso 1 1 calc R U . . .
C7 C -0.2718(4) 0.0991(3) 0.1631(3) 0.0537(9) Uani 1 1 d . . . . .
H7A H -0.3316 0.1548 0.1518 0.064 Uiso 1 1 calc R U . . .
H7B H -0.3560 0.0370 0.1768 0.064 Uiso 1 1 calc R U . . .
C8 C -0.1986(4) 0.0628(3) 0.0656(3) 0.0526(9) Uani 1 1 d . . . . .
H8A H -0.1468 0.0031 0.0742 0.063 Uiso 1 1 calc R U . . .
H8B H -0.2911 0.0378 0.0014 0.063 Uiso 1 1 calc R U . . .
C9 C -0.0906(4) 0.2031(3) -0.0217(2) 0.0441(7) Uani 1 1 d . . . . .
H9 H -0.1850 0.1677 -0.0789 0.053 Uiso 1 1 calc R U . . .
C10 C 0.0279(4) 0.3092(2) -0.0225(2) 0.0389(6) Uani 1 1 d . . . . .
C11 C 0.0144(5) 0.3564(3) -0.1102(3) 0.0510(8) Uani 1 1 d . . . . .
H11 H -0.0703 0.3203 -0.1722 0.061 Uiso 1 1 calc R U . . .
C12 C 0.1286(5) 0.4579(3) -0.1046(3) 0.0551(9) Uani 1 1 d . . . . .
H12 H 0.1203 0.4923 -0.1620 0.066 Uiso 1 1 calc R U . . .
C13 C 0.2546(5) 0.5072(3) -0.0128(3) 0.0486(8) Uani 1 1 d . . . . .
H13 H 0.3341 0.5753 -0.0073 0.058 Uiso 1 1 calc R U . . .
C14 C 0.2618(4) 0.4542(2) 0.0714(2) 0.0358(6) Uani 1 1 d . . . . .
C15 C 0.4041(4) 0.4966(2) 0.1664(2) 0.0388(6) Uani 1 1 d . . . . .
H15 H 0.4849 0.5650 0.1756 0.047 Uiso 1 1 calc R U . . .
C16 C 0.5696(4) 0.4766(3) 0.3240(2) 0.0463(8) Uani 1 1 d . . . . .
H16A H 0.5393 0.5134 0.3886 0.056 Uiso 1 1 calc R U . . .
H16B H 0.6657 0.5280 0.3054 0.056 Uiso 1 1 calc R U . . .
C17 C 0.6245(4) 0.3761(3) 0.3430(3) 0.0470(8) Uani 1 1 d . . . . .
H17A H 0.6609 0.3409 0.2801 0.056 Uiso 1 1 calc R U . . .
H17B H 0.7215 0.3957 0.4044 0.056 Uiso 1 1 calc R U . . .
C18 C 0.4709(4) 0.2854(3) 0.4574(2) 0.0426(7) Uani 1 1 d . . . . .
H18 H 0.5772 0.3073 0.5070 0.051 Uiso 1 1 calc R U . . .
S1 S 0.37088(15) -0.05782(11) 0.32898(10) 0.0800(4) Uani 1 1 d . . . . .
S2 S 0.44456(15) 0.20645(8) -0.10881(7) 0.0654(3) Uani 1 1 d . . . . .
S3 S 0.06109(12) 0.60586(6) 0.39182(7) 0.0505(2) Uani 1 1 d . . . . .
C19 C 0.2736(4) 0.0143(2) 0.2646(2) 0.0376(6) Uani 1 1 d . . . . .
C20 C 0.4032(4) 0.2148(2) 0.0116(2) 0.0350(6) Uani 1 1 d . . . . .
C21 C 0.0721(3) 0.4823(2) 0.3441(2) 0.0312(6) Uani 1 1 d . . . . .
N7 N 0.2045(4) 0.0666(2) 0.2195(2) 0.0463(6) Uani 1 1 d . . . . .
N8 N 0.3751(3) 0.2200(2) 0.0976(2) 0.0427(6) Uani 1 1 d . . . . .
N9 N 0.0772(4) 0.3946(2) 0.3079(2) 0.0443(6) Uani 1 1 d . . . . .

loop_
_atom_site_aniso_label
_atom_site_aniso_U_11
_atom_site_aniso_U_22
_atom_site_aniso_U_33
_atom_site_aniso_U_23
_atom_site_aniso_U_13
_atom_site_aniso_U_12
Dy1 0.02591(8) 0.02288(8) 0.02491(8) 0.00254(5) 0.00068(5) 0.00506(5)
N1 0.0402(13) 0.0288(11) 0.0335(12) 0.0091(9) 0.0120(10) 0.0116(10)
N2 0.0295(12) 0.0308(12) 0.0521(15) 0.0077(11) 0.0052(11) 0.0041(10)
N3 0.0397(13) 0.0284(12) 0.0408(14) -0.0002(10) -0.0062(11) 0.0010(10)
N4 0.0351(12) 0.0305(12) 0.0280(11) 0.0053(9) 0.0032(9) 0.0111(10)
N5 0.0322(12) 0.0305(12) 0.0312(12) 0.0019(10) 0.0044(9) 0.0002(9)
N6 0.0304(12) 0.0422(14) 0.0323(13) 0.0070(10) -0.0024(9) 0.0060(10)
C1 0.0535(18) 0.0356(15) 0.0308(15) 0.0063(12) 0.0065(13) 0.0154(14)
C2 0.081(3) 0.0472(19) 0.0315(16) 0.0107(14) 0.0064(16) 0.0235(18)
C3 0.103(3) 0.050(2) 0.0415(19) 0.0202(16) 0.030(2) 0.026(2)
C4 0.077(3) 0.0398(18) 0.060(2) 0.0193(16) 0.040(2) 0.0173(17)
C5 0.0509(18) 0.0273(14) 0.0494(18) 0.0111(13) 0.0228(14) 0.0118(13)
C6 0.0366(16) 0.0330(15) 0.072(2) 0.0176(15) 0.0220(15) 0.0063(13)
C7 0.0317(16) 0.0414(18) 0.077(2) 0.0109(17) -0.0025(16) -0.0013(14)
C8 0.0435(18) 0.0322(16) 0.063(2) 0.0035(15) -0.0138(15) -0.0055(13)
C9 0.0417(17) 0.0429(17) 0.0348(16) -0.0040(13) -0.0122(13) 0.0088(14)
C10 0.0422(16) 0.0435(16) 0.0307(15) 0.0056(12) -0.0002(12) 0.0176(13)
C11 0.058(2) 0.065(2) 0.0328(16) 0.0143(15) 0.0008(14) 0.0239(18)
C12 0.069(2) 0.068(2) 0.0416(18) 0.0281(17) 0.0123(16) 0.0297(19)
C13 0.058(2) 0.0475(18) 0.0514(19) 0.0257(15) 0.0191(16) 0.0192(16)
C14 0.0417(16) 0.0333(14) 0.0357(15) 0.0111(12) 0.0094(12) 0.0128(12)
C15 0.0405(16) 0.0289(14) 0.0419(16) 0.0055(12) 0.0104(13) 0.0012(12)
C16 0.0381(16) 0.0458(18) 0.0379(16) 0.0019(14) 0.0004(13) -0.0102(13)
C17 0.0274(14) 0.065(2) 0.0392(17) 0.0098(15) -0.0021(12) 0.0011(14)
C18 0.0382(16) 0.0506(18) 0.0342(16) 0.0088(13) -0.0051(12) 0.0112(14)
S1 0.0776(7) 0.1102(9) 0.1003(8) 0.0764(8) 0.0492(6) 0.0575(7)
S2 0.0888(7) 0.0568(5) 0.0438(5) 0.0091(4) 0.0259(5) 0.0018(5)
S3 0.0565(5) 0.0324(4) 0.0490(5) -0.0074(3) -0.0151(4) 0.0144(4)
C19 0.0431(16) 0.0321(15) 0.0411(16) 0.0089(13) 0.0201(13) 0.0096(13)
C20 0.0342(15) 0.0257(13) 0.0423(17) 0.0042(12) 0.0054(12) 0.0070(11)
C21 0.0289(13) 0.0315(14) 0.0302(14) 0.0061(11) 0.0019(10) 0.0058(11)
N7 0.0584(17) 0.0334(13) 0.0496(16) 0.0088(12) 0.0115(13) 0.0172(12)
N8 0.0495(15) 0.0423(14) 0.0404(15) 0.0079(11) 0.0125(12) 0.0193(12)
N9 0.0521(16) 0.0367(14) 0.0497(15) 0.0105(12) 0.0216(12) 0.0156(12)

loop_
_atom_type_symbol
_atom_type_description
_atom_type_scat_dispersion_real
_atom_type_scat_dispersion_imag
_atom_type_scat_source
C C 0.0033 0.0016 'International Tables Vol C Tables 4.2.6.8 and 6.1.1.4'
H H 0.0000 0.0000 'International Tables Vol C Tables 4.2.6.8 and 6.1.1.4'
N N 0.0061 0.0033 'International Tables Vol C Tables 4.2.6.8 and 6.1.1.4'
S S 0.1246 0.1234 'International Tables Vol C Tables 4.2.6.8 and 6.1.1.4'
Dy Dy -0.1892 4.4098 'International Tables Vol C Tables 4.2.6.8 and 6.1.1.4'

loop_
_exptl_crystal_face_index_h
_exptl_crystal_face_index_k
_exptl_crystal_face_index_l
_exptl_crystal_face_perp_dist
2 -1 -1 0.1000
-2 1 1 0.1090
0 -2 1 0.0520
1 2 -2 0.0430
0 -1 1 0.0380
0 1 -1 0.0860
0 -1 2 0.0350
0 1 -2 0.0750
0 0 -1 0.0450
0 1 2 0.0250
1 1 2 0.0540
0 1 1 0.0250

loop_
_geom_angle_atom_site_label_1
_geom_angle_atom_site_label_2
_geom_angle_atom_site_label_3
_geom_angle
_geom_angle_site_symmetry_1
_geom_angle_site_symmetry_3
_geom_angle_publ_flag
N9 Dy1 N7 144.77(9) . . y
N9 Dy1 N8 139.57(9) . . y
N7 Dy1 N8 75.18(9) . . y
N9 Dy1 N3 101.33(9) . . y
N7 Dy1 N3 85.07(9) . . y
N8 Dy1 N3 84.21(9) . . y
N9 Dy1 N6 93.78(9) . . y
N7 Dy1 N6 83.02(9) . . y
N8 Dy1 N6 83.75(8) . . y
N3 Dy1 N6 164.87(8) . . y
N9 Dy1 N2 77.28(8) . . y
N7 Dy1 N2 75.27(9) . . y
N8 Dy1 N2 136.75(8) . . y
N3 Dy1 N2 62.42(8) . . y
N6 Dy1 N2 122.78(8) . . y
N9 Dy1 N1 77.02(8) . . y
N7 Dy1 N1 70.62(8) . . y
N8 Dy1 N1 133.28(8) . . y
N3 Dy1 N1 122.53(8) . . y
N6 Dy1 N1 61.60(7) . . y
N2 Dy1 N1 61.31(8) . . y
N9 Dy1 N4 78.92(8) . . y
N7 Dy1 N4 132.12(8) . . y
N8 Dy1 N4 68.69(8) . . y
N3 Dy1 N4 61.44(7) . . y
N6 Dy1 N4 121.72(7) . . y
N2 Dy1 N4 111.82(7) . . y
N1 Dy1 N4 155.90(7) . . y
N9 Dy1 N5 71.62(8) . . y
N7 Dy1 N5 133.64(9) . . y
N8 Dy1 N5 71.72(8) . . y
N3 Dy1 N5 122.05(8) . . y
N6 Dy1 N5 62.11(7) . . y
N2 Dy1 N5 148.85(7) . . y
N1 Dy1 N5 111.87(7) . . y
N4 Dy1 N5 60.77(7) . . y
C1 N1 C5 117.9(3) . . ?
C1 N1 Dy1 120.73(18) . . ?
C5 N1 Dy1 121.3(2) . . ?
C6 N2 C7 118.5(3) . . ?
C6 N2 Dy1 122.0(2) . . ?
C7 N2 Dy1 119.4(2) . . ?
C9 N3 C8 118.6(3) . . ?
C9 N3 Dy1 123.69(19) . . ?
C8 N3 Dy1 116.76(19) . . ?
C10 N4 C14 117.7(2) . . ?
C10 N4 Dy1 120.13(18) . . ?
C14 N4 Dy1 121.61(17) . . ?
C15 N5 C16 119.3(2) . . ?
C15 N5 Dy1 122.36(19) . . ?
C16 N5 Dy1 118.30(17) . . ?
C18 N6 C17 118.1(2) . . ?
C18 N6 Dy1 123.1(2) . . ?
C17 N6 Dy1 117.68(17) . . ?
N1 C1 C2 122.8(3) . . ?
N1 C1 C18 114.9(2) . . ?
C2 C1 C18 122.2(3) . . ?
C3 C2 C1 118.8(3) . . ?
C3 C2 H2 120.6 . . ?
C1 C2 H2 120.6 . . ?
C2 C3 C4 118.8(3) . . ?
C2 C3 H3 120.6 . . ?
C4 C3 H3 120.6 . . ?
C3 C4 C5 119.5(3) . . ?
C3 C4 H4 120.3 . . ?
C5 C4 H4 120.3 . . ?
N1 C5 C4 122.1(3) . . ?
N1 C5 C6 115.5(3) . . ?
C4 C5 C6 122.3(3) . . ?
N2 C6 C5 119.9(3) . . ?
N2 C6 H6 120.1 . . ?
C5 C6 H6 120.1 . . ?
N2 C7 C8 107.1(3) . . ?
N2 C7 H7A 110.3 . . ?
C8 C7 H7A 110.3 . . ?
N2 C7 H7B 110.3 . . ?
C8 C7 H7B 110.3 . . ?
H7A C7 H7B 108.5 . . ?
N3 C8 C7 105.8(3) . . ?
N3 C8 H8A 110.6 . . ?
C7 C8 H8A 110.6 . . ?
N3 C8 H8B 110.6 . . ?
C7 C8 H8B 110.6 . . ?
H8A C8 H8B 108.7 . . ?
N3 C9 C10 119.3(3) . . ?
N3 C9 H9 120.4 . . ?
C10 C9 H9 120.4 . . ?
N4 C10 C11 122.9(3) . . ?
N4 C10 C9 115.1(2) . . ?
C11 C10 C9 122.1(3) . . ?
C12 C11 C10 119.0(3) . . ?
C12 C11 H11 120.5 . . ?
C10 C11 H11 120.5 . . ?
C13 C12 C11 118.8(3) . . ?
C13 C12 H12 120.6 . . ?
C11 C12 H12 120.6 . . ?
C12 C13 C14 119.0(3) . . ?
C12 C13 H13 120.5 . . ?
C14 C13 H13 120.5 . . ?
N4 C14 C13 122.6(3) . . ?
N4 C14 C15 115.7(2) . . ?
C13 C14 C15 121.6(3) . . ?
N5 C15 C14 119.5(2) . . ?
N5 C15 H15 120.2 . . ?
C14 C15 H15 120.2 . . ?
N5 C16 C17 107.6(2) . . ?
N5 C16 H16A 110.2 . . ?
C17 C16 H16A 110.2 . . ?
N5 C16 H16B 110.2 . . ?
C17 C16 H16B 110.2 . . ?
H16A C16 H16B 108.5 . . ?
N6 C17 C16 104.9(2) . . ?
N6 C17 H17A 110.8 . . ?
C16 C17 H17A 110.8 . . ?
N6 C17 H17B 110.8 . . ?
C16 C17 H17B 110.8 . . ?
H17A C17 H17B 108.9 . . ?
N6 C18 C1 119.5(3) . . ?
N6 C18 H18 120.2 . . ?
C1 C18 H18 120.2 . . ?
N7 C19 S1 179.3(3) . . ?
N8 C20 S2 179.2(3) . . ?
N9 C21 S3 178.2(3) . . ?
C19 N7 Dy1 144.1(2) . . ?
C20 N8 Dy1 148.9(2) . . ?
C21 N9 Dy1 159.7(2) . . ?

loop_
_geom_bond_atom_site_label_1
_geom_bond_atom_site_label_2
_geom_bond_distance
_geom_bond_site_symmetry_2
_geom_bond_publ_flag
Dy1 N9 2.373(2) . y
Dy1 N7 2.400(3) . y
Dy1 N8 2.411(3) . y
Dy1 N3 2.548(2) . y
Dy1 N6 2.553(2) . y
Dy1 N2 2.608(2) . y
Dy1 N1 2.609(2) . y
Dy1 N4 2.629(2) . y
Dy1 N5 2.636(2) . y
N1 C1 1.335(4) . ?
N1 C5 1.336(4) . ?
N2 C6 1.257(4) . ?
N2 C7 1.464(4) . ?
N3 C9 1.263(4) . ?
N3 C8 1.463(4) . ?
N4 C10 1.334(3) . ?
N4 C14 1.340(3) . ?
N5 C15 1.258(4) . ?
N5 C16 1.458(4) . ?
N6 C18 1.262(4) . ?
N6 C17 1.460(4) . ?
C1 C2 1.392(4) . ?
C1 C18 1.456(4) . ?
C2 C3 1.370(5) . ?
C2 H2 0.9300 . ?
C3 C4 1.369(6) . ?
C3 H3 0.9300 . ?
C4 C5 1.392(4) . ?
C4 H4 0.9300 . ?
C5 C6 1.457(5) . ?
C6 H6 0.9300 . ?
C7 C8 1.503(5) . ?
C7 H7A 0.9700 . ?
C7 H7B 0.9700 . ?
C8 H8A 0.9700 . ?
C8 H8B 0.9700 . ?
C9 C10 1.458(4) . ?
C9 H9 0.9300 . ?
C10 C11 1.378(4) . ?
C11 C12 1.378(5) . ?
C11 H11 0.9300 . ?
C12 C13 1.371(5) . ?
C12 H12 0.9300 . ?
C13 C14 1.383(4) . ?
C13 H13 0.9300 . ?
C14 C15 1.461(4) . ?
C15 H15 0.9300 . ?
C16 C17 1.508(5) . ?
C16 H16A 0.9700 . ?
C16 H16B 0.9700 . ?
C17 H17A 0.9700 . ?
C17 H17B 0.9700 . ?
C18 H18 0.9300 . ?
S1 C19 1.608(3) . ?
S2 C20 1.619(3) . ?
S3 C21 1.621(3) . ?
C19 N7 1.149(4) . ?
C20 N8 1.152(4) . ?
C21 N9 1.149(4) . ?

loop_
_geom_hbond_atom_site_label_D
_geom_hbond_atom_site_label_H
_geom_hbond_atom_site_label_A
_geom_hbond_distance_DH
_geom_hbond_distance_HA
_geom_hbond_distance_DA
_geom_hbond_angle_DHA
_geom_hbond_site_symmetry_A
C4 H4 S1 0.93 2.77 3.638(3) 156.3 2_556
C7 H7B S2 0.97 2.96 3.723(4) 136.1 2
C13 H13 S2 0.93 2.92 3.773(4) 153.9 2_665
C16 H16B S3 0.97 3.03 3.759(3) 132.9 1_655
C17 H17B S3 0.97 2.93 3.865(3) 161.3 2_666
C18 H18 S3 0.93 2.84 3.739(3) 163.6 2_666

loop_
_geom_torsion_atom_site_label_1
_geom_torsion_atom_site_label_2
_geom_torsion_atom_site_label_3
_geom_torsion_atom_site_label_4
_geom_torsion
_geom_torsion_site_symmetry_1
_geom_torsion_site_symmetry_2
_geom_torsion_site_symmetry_3
_geom_torsion_site_symmetry_4
_geom_torsion_publ_flag
C5 N1 C1 C2 -2.4(4) . . . . ?
Dy1 N1 C1 C2 -178.5(2) . . . . ?
C5 N1 C1 C18 -179.7(3) . . . . ?
Dy1 N1 C1 C18 4.2(3) . . . . ?
N1 C1 C2 C3 -0.3(5) . . . . ?
C18 C1 C2 C3 176.8(3) . . . . ?
C1 C2 C3 C4 2.0(5) . . . . ?
C2 C3 C4 C5 -1.2(5) . . . . ?
C1 N1 C5 C4 3.3(4) . . . . ?
Dy1 N1 C5 C4 179.4(2) . . . . ?
C1 N1 C5 C6 -173.3(2) . . . . ?
Dy1 N1 C5 C6 2.9(3) . . . . ?
C3 C4 C5 N1 -1.6(5) . . . . ?
C3 C4 C5 C6 174.7(3) . . . . ?
C7 N2 C6 C5 173.3(3) . . . . ?
Dy1 N2 C6 C5 -2.2(4) . . . . ?
N1 C5 C6 N2 -0.4(4) . . . . ?
C4 C5 C6 N2 -177.0(3) . . . . ?
C6 N2 C7 C8 -141.2(3) . . . . ?
Dy1 N2 C7 C8 34.4(3) . . . . ?
C9 N3 C8 C7 -113.2(3) . . . . ?
Dy1 N3 C8 C7 55.9(3) . . . . ?
N2 C7 C8 N3 -55.4(3) . . . . ?
C8 N3 C9 C10 170.4(3) . . . . ?
Dy1 N3 C9 C10 2.2(4) . . . . ?
C14 N4 C10 C11 -1.8(4) . . . . ?
Dy1 N4 C10 C11 -173.5(2) . . . . ?
C14 N4 C10 C9 179.1(3) . . . . ?
Dy1 N4 C10 C9 7.4(3) . . . . ?
N3 C9 C10 N4 -6.3(4) . . . . ?
N3 C9 C10 C11 174.6(3) . . . . ?
N4 C10 C11 C12 -0.3(5) . . . . ?
C9 C10 C11 C12 178.7(3) . . . . ?
C10 C11 C12 C13 1.6(5) . . . . ?
C11 C12 C13 C14 -0.7(5) . . . . ?
C10 N4 C14 C13 2.8(4) . . . . ?
Dy1 N4 C14 C13 174.3(2) . . . . ?
C10 N4 C14 C15 -172.4(3) . . . . ?
Dy1 N4 C14 C15 -0.9(3) . . . . ?
C12 C13 C14 N4 -1.5(5) . . . . ?
C12 C13 C14 C15 173.4(3) . . . . ?
C16 N5 C15 C14 173.2(3) . . . . ?
Dy1 N5 C15 C14 -3.7(4) . . . . ?
N4 C14 C15 N5 3.0(4) . . . . ?
C13 C14 C15 N5 -172.3(3) . . . . ?
C15 N5 C16 C17 -140.3(3) . . . . ?
Dy1 N5 C16 C17 36.8(3) . . . . ?
C18 N6 C17 C16 -112.6(3) . . . . ?
Dy1 N6 C17 C16 55.7(3) . . . . ?
N5 C16 C17 N6 -56.7(3) . . . . ?
C17 N6 C18 C1 168.8(3) . . . . ?
Dy1 N6 C18 C1 1.2(4) . . . . ?
N1 C1 C18 N6 -3.6(4) . . . . ?
C2 C1 C18 N6 179.1(3) . . . . ?
